data_4035279
loop_
_publ_author_name
'Wei, Liang'
'Li, Qing-Hua'
'Wang, Chun-Jiang'

_publ_section_title
;
 Copper(I)-Catalyzed Asymmetric 1,3-Dipolar Cycloaddition of Azomethine
 Ylides with Fluorinated Imines: The Expanded Scope and Mechanism
 Insights.
;
_journal_issue 19
_journal_name_full 'The Journal of organic chemistry'
_journal_page_first 11814
_journal_page_last 11824
_journal_paper_doi 10.1021/acs.joc.8b01743
_journal_volume 83
_journal_year 2018
_chemical_formula_sum 'C20 H20 Cl F3 N2 O3'
_chemical_formula_weight 428.83
_space_group_IT_number 19
_space_group_name_Hall 'P 2ac 2ab'
_space_group_name_H-M_alt 'P 21 21 21'
_symmetry_cell_setting orthorhombic
_symmetry_space_group_name_H-M 'P 21 21 21'
_atom_sites_solution_hydrogens geom
_atom_sites_solution_primary direct
_atom_sites_solution_secondary difmap
_audit_creation_method SHELXL-97
_cell_angle_alpha 90.00
_cell_angle_beta 90.00
_cell_angle_gamma 90.00
_cell_formula_units_Z 4
_cell_length_a 10.1424(12)
_cell_length_b 10.9573(13)
_cell_length_c 19.058(2)
_cell_measurement_reflns_used 1576
_cell_measurement_temperature 298(2)
_cell_measurement_theta_max 19.98
_cell_measurement_theta_min 1.93
_cell_volume 2118.0(4)
_computing_structure_refinement 'SHELXL-97 (Sheldrick, 1997)'
_computing_structure_solution 'SHELXS-97 (Sheldrick, 1990)'
_diffrn_ambient_temperature 298(2)
_diffrn_measured_fraction_theta_full 1.000
_diffrn_measured_fraction_theta_max 1.000
_diffrn_measurement_device_type 'Bruker APEX-II CCD'
_diffrn_measurement_method '\f and \w scans'
_diffrn_radiation_monochromator graphite
_diffrn_radiation_source 'fine-focus sealed tube'
_diffrn_radiation_type MoK\a
_diffrn_radiation_wavelength 0.71073
_diffrn_reflns_av_R_equivalents 0.0261
_diffrn_reflns_av_sigmaI/netI 0.0250
_diffrn_reflns_limit_h_max 12
_diffrn_reflns_limit_h_min -12
_diffrn_reflns_limit_k_max 13
_diffrn_reflns_limit_k_min -13
_diffrn_reflns_limit_l_max 19
_diffrn_reflns_limit_l_min -23
_diffrn_reflns_number 14383
_diffrn_reflns_theta_full 26.00
_diffrn_reflns_theta_max 26.00
_diffrn_reflns_theta_min 2.14
_exptl_absorpt_coefficient_mu 0.229
_exptl_absorpt_correction_T_max 0.9775
_exptl_absorpt_correction_T_min 0.9731
_exptl_absorpt_process_details 'SADABS (Sheldrick, 1996)'
_exptl_crystal_colour yellow
_exptl_crystal_density_diffrn 1.345
_exptl_crystal_density_method 'not measured'
_exptl_crystal_description block
_exptl_crystal_F_000 888
_exptl_crystal_size_max 0.12
_exptl_crystal_size_mid 0.10
_exptl_crystal_size_min 0.10
_refine_diff_density_max 0.191
_refine_diff_density_min -0.304
_refine_diff_density_rms 0.033
_refine_ls_abs_structure_details 'Flack H D (1983), Acta Cryst. A39, 876-881'
_refine_ls_abs_structure_Flack 0.02(6)
_refine_ls_extinction_coef 0.0322(17)
_refine_ls_extinction_expression Fc^*^=kFc[1+0.001xFc^2^\l^3^/sin(2\q)]^-1/4^
_refine_ls_extinction_method SHELXL
_refine_ls_goodness_of_fit_ref 1.028
_refine_ls_hydrogen_treatment mixed
_refine_ls_matrix_type full
_refine_ls_number_parameters 266
_refine_ls_number_reflns 4170
_refine_ls_number_restraints 0
_refine_ls_restrained_S_all 1.028
_refine_ls_R_factor_all 0.0349
_refine_ls_R_factor_gt 0.0330
_refine_ls_shift/su_max 0.001
_refine_ls_shift/su_mean 0.000
_refine_ls_structure_factor_coef Fsqd
_refine_ls_weighting_details 'calc w=1/[\s^2^(Fo^2^)+(0.0441P)^2^+0.4721P] where P=(Fo^2^+2Fc^2^)/3'
_refine_ls_weighting_scheme calc
_refine_ls_wR_factor_gt 0.0865
_refine_ls_wR_factor_ref 0.0885
_reflns_number_gt 3974
_reflns_number_total 4170
_reflns_threshold_expression >2sigma(I)
_cod_data_source_file jo8b01743_si_002.cif
_cod_data_source_block e:\120716a\work\mo_120716a_0m
_cod_depositor_comments
;
The following automatic conversions were performed:

data item '_symmetry_cell_setting' value 'Orthorhombic' was changed
to 'orthorhombic' in accordance with the
/home/data/users/saulius/crontab/automatic-downloads/current/ACS/lib/dictionaries/cif_core.dic
dictionary named 'cif_core.dic' version 2.4.2 last updated on
2011-04-26.

Automatic conversion script
Id: cif_fix_values 6909 2019-04-08 15:41:33Z antanas 
;
_cod_original_sg_symbol_H-M P2(1)2(1)2(1)
_cod_database_code 4035279

loop_
_symmetry_equiv_pos_as_xyz
'x, y, z'
'x+1/2, -y+1/2, -z'
'-x, y+1/2, -z+1/2'
'-x+1/2, -y, z+1/2'

loop_
_atom_site_label
_atom_site_type_symbol
_atom_site_fract_x
_atom_site_fract_y
_atom_site_fract_z
_atom_site_U_iso_or_equiv
_atom_site_adp_type
_atom_site_occupancy
_atom_site_symmetry_multiplicity
_atom_site_calc_flag
_atom_site_refinement_flags
C1 C 0.2805(5) -0.2968(2) 0.49153(13) 0.1111(14) Uani 1 1 d .
H1A H 0.1952 -0.3268 0.4781 0.167 Uiso 1 1 calc R
H1B H 0.2904 -0.3031 0.5415 0.167 Uiso 1 1 calc R
H1C H 0.3476 -0.3444 0.4689 0.167 Uiso 1 1 calc R
C2 C 0.2973(2) -0.15001(17) 0.40040(9) 0.0475(4) Uani 1 1 d .
C3 C 0.26772(18) -0.23324(16) 0.34843(9) 0.0440(4) Uani 1 1 d .
H3 H 0.2445 -0.3126 0.3605 0.053 Uiso 1 1 calc R
C4 C 0.27225(16) -0.19960(15) 0.27827(9) 0.0383(3) Uani 1 1 d .
H4 H 0.2515 -0.2568 0.2440 0.046 Uiso 1 1 calc R
C5 C 0.30732(15) -0.08184(14) 0.25835(8) 0.0336(3) Uani 1 1 d .
C6 C 0.33768(17) 0.00128(15) 0.31160(9) 0.0397(3) Uani 1 1 d .
H6 H 0.3608 0.0809 0.3000 0.048 Uiso 1 1 calc R
C7 C 0.3338(2) -0.03318(17) 0.38124(9) 0.0478(4) Uani 1 1 d .
H7 H 0.3560 0.0231 0.4158 0.057 Uiso 1 1 calc R
C8 C 0.38182(15) 0.06807(13) 0.16776(8) 0.0334(3) Uani 1 1 d .
H8 H 0.4622 0.0737 0.1961 0.040 Uiso 1 1 calc R
C9 C 0.42582(17) -0.07920(15) 0.08251(8) 0.0378(3) Uani 1 1 d .
C10 C 0.31671(17) -0.13264(14) 0.13076(8) 0.0373(3) Uani 1 1 d .
H10 H 0.3459 -0.2115 0.1494 0.045 Uiso 1 1 calc R
C11 C 0.30242(15) 0.18432(14) 0.17723(8) 0.0338(3) Uani 1 1 d .
C12 C 0.36684(17) 0.29491(15) 0.17536(10) 0.0448(4) Uani 1 1 d .
H12 H 0.4582 0.2966 0.1712 0.054 Uiso 1 1 calc R
C13 C 0.29754(19) 0.40384(16) 0.17964(11) 0.0500(4) Uani 1 1 d .
H13 H 0.3415 0.4783 0.1780 0.060 Uiso 1 1 calc R
C14 C 0.16305(19) 0.39948(15) 0.18627(10) 0.0466(4) Uani 1 1 d .
C15 C 0.09633(18) 0.29102(18) 0.18996(12) 0.0545(5) Uani 1 1 d .
H15 H 0.0052 0.2898 0.1955 0.065 Uiso 1 1 calc R
C16 C 0.16717(17) 0.18277(16) 0.18535(11) 0.0493(4) Uani 1 1 d .
H16 H 0.1230 0.1085 0.1877 0.059 Uiso 1 1 calc R
C17 C 0.4219(2) -0.10818(19) 0.00395(9) 0.0535(5) Uani 1 1 d .
H17A H 0.3420 -0.0763 -0.0160 0.080 Uiso 1 1 calc R
H17B H 0.4247 -0.1950 -0.0027 0.080 Uiso 1 1 calc R
H17C H 0.4964 -0.0714 -0.0188 0.080 Uiso 1 1 calc R
C18 C 0.55748(19) -0.13189(16) 0.10969(9) 0.0441(4) Uani 1 1 d .
C19 C 0.7863(2) -0.1062(3) 0.11866(16) 0.0803(8) Uani 1 1 d .
H19A H 0.8449 -0.0400 0.1295 0.121 Uiso 1 1 calc R
H19B H 0.8202 -0.1511 0.0794 0.121 Uiso 1 1 calc R
H19C H 0.7793 -0.1593 0.1585 0.121 Uiso 1 1 calc R
C20 C 0.1830(2) -0.1476(2) 0.09645(10) 0.0534(5) Uani 1 1 d .
Cl1 Cl 0.07382(7) 0.53528(5) 0.19159(4) 0.0799(2) Uani 1 1 d .
F1 F 0.14028(12) -0.04826(14) 0.06301(7) 0.0728(4) Uani 1 1 d .
F2 F 0.18342(15) -0.23881(15) 0.04961(8) 0.0851(5) Uani 1 1 d .
F3 F 0.09011(12) -0.17574(13) 0.14353(7) 0.0667(3) Uani 1 1 d .
N1 N 0.30981(13) -0.04475(11) 0.18740(7) 0.0347(3) Uani 1 1 d .
N2 N 0.41856(14) 0.05183(12) 0.09437(7) 0.0388(3) Uani 1 1 d .
H2A H 0.3575 0.0856 0.0661 0.047 Uiso 1 1 d R
O1 O 0.2927(2) -0.17474(14) 0.47125(7) 0.0716(5) Uani 1 1 d .
O3 O 0.56801(19) -0.23240(16) 0.13174(13) 0.0932(6) Uani 1 1 d .
O4 O 0.65730(14) -0.05801(14) 0.10141(9) 0.0648(4) Uani 1 1 d .

loop_
_atom_site_aniso_label
_atom_site_aniso_U_11
_atom_site_aniso_U_22
_atom_site_aniso_U_33
_atom_site_aniso_U_23
_atom_site_aniso_U_13
_atom_site_aniso_U_12
C1 0.222(4) 0.0633(15) 0.0480(12) 0.0151(11) 0.0360(19) 0.035(2)
C2 0.0590(11) 0.0475(10) 0.0361(8) 0.0031(7) 0.0112(8) 0.0125(8)
C3 0.0480(9) 0.0372(8) 0.0467(9) 0.0080(7) 0.0083(8) 0.0006(7)
C4 0.0398(8) 0.0332(8) 0.0418(8) -0.0002(6) 0.0010(7) -0.0038(7)
C5 0.0299(7) 0.0335(7) 0.0375(8) 0.0011(6) 0.0021(6) 0.0022(6)
C6 0.0464(9) 0.0315(7) 0.0413(8) -0.0012(7) 0.0039(7) 0.0024(6)
C7 0.0596(11) 0.0448(9) 0.0389(9) -0.0073(7) 0.0070(8) 0.0032(8)
C8 0.0329(7) 0.0289(7) 0.0385(8) 0.0027(6) 0.0024(6) -0.0002(6)
C9 0.0407(8) 0.0357(8) 0.0371(8) 0.0006(6) -0.0019(7) 0.0068(7)
C10 0.0439(9) 0.0326(8) 0.0352(7) -0.0002(6) -0.0064(7) 0.0025(7)
C11 0.0335(7) 0.0309(7) 0.0370(7) 0.0006(6) 0.0017(6) 0.0020(6)
C12 0.0370(8) 0.0354(8) 0.0622(11) -0.0045(8) 0.0017(8) -0.0016(7)
C13 0.0484(10) 0.0308(8) 0.0706(12) -0.0041(8) 0.0011(9) -0.0018(7)
C14 0.0514(10) 0.0360(8) 0.0524(10) -0.0054(8) 0.0018(8) 0.0133(7)
C15 0.0336(8) 0.0499(10) 0.0801(13) -0.0039(10) 0.0079(9) 0.0067(8)
C16 0.0364(8) 0.0358(8) 0.0757(12) 0.0024(9) 0.0101(8) -0.0029(7)
C17 0.0596(12) 0.0625(12) 0.0383(9) -0.0039(8) -0.0009(8) 0.0144(10)
C18 0.0470(10) 0.0434(9) 0.0419(9) -0.0006(7) 0.0003(7) 0.0135(8)
C19 0.0432(12) 0.0919(19) 0.106(2) -0.0092(15) -0.0134(12) 0.0183(12)
C20 0.0501(11) 0.0628(12) 0.0474(10) 0.0021(9) -0.0083(9) -0.0100(9)
Cl1 0.0760(4) 0.0478(3) 0.1159(5) -0.0117(3) -0.0003(4) 0.0280(3)
F1 0.0547(7) 0.0939(10) 0.0697(8) 0.0306(7) -0.0209(6) -0.0008(7)
F2 0.0889(10) 0.0950(11) 0.0716(8) -0.0288(8) -0.0190(8) -0.0283(8)
F3 0.0466(6) 0.0799(8) 0.0735(8) 0.0142(7) -0.0074(6) -0.0155(6)
N1 0.0416(7) 0.0260(6) 0.0365(6) 0.0015(5) -0.0006(6) -0.0003(5)
N2 0.0436(7) 0.0335(6) 0.0392(7) 0.0054(5) 0.0056(6) 0.0095(6)
O1 0.1214(14) 0.0563(8) 0.0372(7) 0.0051(6) 0.0174(8) 0.0150(9)
O3 0.0652(10) 0.0614(10) 0.1530(18) 0.0426(11) -0.0096(11) 0.0190(8)
O4 0.0406(7) 0.0600(9) 0.0939(11) 0.0080(8) -0.0047(7) 0.0079(7)

loop_
_atom_type_symbol
_atom_type_description
_atom_type_scat_dispersion_real
_atom_type_scat_dispersion_imag
_atom_type_scat_source
C C 0.0033 0.0016 'International Tables Vol C Tables 4.2.6.8 and 6.1.1.4'
H H 0.0000 0.0000 'International Tables Vol C Tables 4.2.6.8 and 6.1.1.4'
N N 0.0061 0.0033 'International Tables Vol C Tables 4.2.6.8 and 6.1.1.4'
O O 0.0106 0.0060 'International Tables Vol C Tables 4.2.6.8 and 6.1.1.4'
F F 0.0171 0.0103 'International Tables Vol C Tables 4.2.6.8 and 6.1.1.4'
Cl Cl 0.1484 0.1585 'International Tables Vol C Tables 4.2.6.8 and 6.1.1.4'

loop_
_geom_angle_atom_site_label_1
_geom_angle_atom_site_label_2
_geom_angle_atom_site_label_3
_geom_angle
O1 C1 H1A 109.5
O1 C1 H1B 109.5
H1A C1 H1B 109.5
O1 C1 H1C 109.5
H1A C1 H1C 109.5
H1B C1 H1C 109.5
O1 C2 C3 124.48(17)
O1 C2 C7 116.77(17)
C3 C2 C7 118.76(16)
C2 C3 C4 120.59(16)
C2 C3 H3 119.7
C4 C3 H3 119.7
C3 C4 C5 121.18(15)
C3 C4 H4 119.4
C5 C4 H4 119.4
C4 C5 C6 117.55(15)
C4 C5 N1 122.20(14)
C6 C5 N1 120.24(14)
C7 C6 C5 120.89(16)
C7 C6 H6 119.6
C5 C6 H6 119.6
C6 C7 C2 121.02(17)
C6 C7 H7 119.5
C2 C7 H7 119.5
N2 C8 N1 105.42(12)
N2 C8 C11 110.61(12)
N1 C8 C11 114.08(12)
N2 C8 H8 108.9
N1 C8 H8 108.9
C11 C8 H8 108.9
N2 C9 C17 110.80(14)
N2 C9 C18 111.13(14)
C17 C9 C18 105.85(14)
N2 C9 C10 104.12(13)
C17 C9 C10 118.82(15)
C18 C9 C10 106.06(13)
N1 C10 C20 110.51(14)
N1 C10 C9 103.00(12)
C20 C10 C9 115.04(14)
N1 C10 H10 109.4
C20 C10 H10 109.4
C9 C10 H10 109.4
C12 C11 C16 119.02(15)
C12 C11 C8 118.92(13)
C16 C11 C8 122.02(14)
C11 C12 C13 121.00(16)
C11 C12 H12 119.5
C13 C12 H12 119.5
C14 C13 C12 118.65(16)
C14 C13 H13 120.7
C12 C13 H13 120.7
C15 C14 C13 121.78(16)
C15 C14 Cl1 118.74(14)
C13 C14 Cl1 119.47(14)
C14 C15 C16 118.82(16)
C14 C15 H15 120.6
C16 C15 H15 120.6
C11 C16 C15 120.68(16)
C11 C16 H16 119.7
C15 C16 H16 119.7
C9 C17 H17A 109.5
C9 C17 H17B 109.5
H17A C17 H17B 109.5
C9 C17 H17C 109.5
H17A C17 H17C 109.5
H17B C17 H17C 109.5
O3 C18 O4 123.35(19)
O3 C18 C9 123.02(19)
O4 C18 C9 113.46(15)
O4 C19 H19A 109.5
O4 C19 H19B 109.5
H19A C19 H19B 109.5
O4 C19 H19C 109.5
H19A C19 H19C 109.5
H19B C19 H19C 109.5
F1 C20 F3 106.29(18)
F1 C20 F2 106.94(16)
F3 C20 F2 106.10(17)
F1 C20 C10 114.13(16)
F3 C20 C10 111.47(15)
F2 C20 C10 111.42(18)
C5 N1 C10 121.54(12)
C5 N1 C8 119.35(12)
C10 N1 C8 110.02(12)
C9 N2 C8 106.40(12)
C9 N2 H2A 110.4
C8 N2 H2A 110.3
C2 O1 C1 117.53(17)
C18 O4 C19 116.55(18)

loop_
_geom_bond_atom_site_label_1
_geom_bond_atom_site_label_2
_geom_bond_distance
C1 O1 1.398(3)
C1 H1A 0.9600
C1 H1B 0.9600
C1 H1C 0.9600
C2 O1 1.378(2)
C2 C3 1.379(3)
C2 C7 1.382(3)
C3 C4 1.388(2)
C3 H3 0.9300
C4 C5 1.391(2)
C4 H4 0.9300
C5 C6 1.398(2)
C5 N1 1.412(2)
C6 C7 1.380(2)
C6 H6 0.9300
C7 H7 0.9300
C8 N2 1.458(2)
C8 N1 1.4839(19)
C8 C11 1.518(2)
C8 H8 0.9800
C9 N2 1.455(2)
C9 C17 1.531(2)
C9 C18 1.544(2)
C9 C10 1.553(2)
C10 N1 1.448(2)
C10 C20 1.515(3)
C10 H10 0.9800
C11 C12 1.377(2)
C11 C16 1.381(2)
C12 C13 1.388(2)
C12 H12 0.9300
C13 C14 1.371(3)
C13 H13 0.9300
C14 C15 1.369(3)
C14 Cl1 1.7445(17)
C15 C16 1.390(2)
C15 H15 0.9300
C16 H16 0.9300
C17 H17A 0.9600
C17 H17B 0.9600
C17 H17C 0.9600
C18 O3 1.184(2)
C18 O4 1.306(3)
C19 O4 1.449(3)
C19 H19A 0.9600
C19 H19B 0.9600
C19 H19C 0.9600
C20 F1 1.333(2)
C20 F3 1.337(2)
C20 F2 1.340(2)
N2 H2A 0.9000

loop_
_geom_hbond_atom_site_label_D
_geom_hbond_atom_site_label_H
_geom_hbond_atom_site_label_A
_geom_hbond_distance_DH
_geom_hbond_distance_HA
_geom_hbond_distance_DA
_geom_hbond_angle_DHA
_geom_hbond_site_symmetry_A
N2 H2A O1 0.90 2.56 3.451(2) 171.6 4_554
C6 H6 O3 0.93 2.53 3.255(2) 135.0 3_655

loop_
_geom_torsion_atom_site_label_1
_geom_torsion_atom_site_label_2
_geom_torsion_atom_site_label_3
_geom_torsion_atom_site_label_4
_geom_torsion
O1 C2 C3 C4 178.59(18)
C7 C2 C3 C4 -1.1(3)
C2 C3 C4 C5 0.4(3)
C3 C4 C5 C6 -0.1(2)
C3 C4 C5 N1 -178.58(15)
C4 C5 C6 C7 0.5(2)
N1 C5 C6 C7 179.03(16)
C5 C6 C7 C2 -1.3(3)
O1 C2 C7 C6 -178.18(19)
C3 C2 C7 C6 1.6(3)
N2 C9 C10 N1 -28.67(15)
C17 C9 C10 N1 -152.47(15)
C18 C9 C10 N1 88.66(14)
N2 C9 C10 C20 91.64(17)
C17 C9 C10 C20 -32.2(2)
C18 C9 C10 C20 -151.03(15)
N2 C8 C11 C12 -75.23(18)
N1 C8 C11 C12 166.13(15)
N2 C8 C11 C16 102.60(19)
N1 C8 C11 C16 -16.0(2)
C16 C11 C12 C13 -1.7(3)
C8 C11 C12 C13 176.18(17)
C11 C12 C13 C14 0.4(3)
C12 C13 C14 C15 1.1(3)
C12 C13 C14 Cl1 -179.90(15)
C13 C14 C15 C16 -1.4(3)
Cl1 C14 C15 C16 179.65(17)
C12 C11 C16 C15 1.5(3)
C8 C11 C16 C15 -176.36(17)
C14 C15 C16 C11 0.1(3)
N2 C9 C18 O3 149.1(2)
C17 C9 C18 O3 -90.5(2)
C10 C9 C18 O3 36.5(3)
N2 C9 C18 O4 -35.4(2)
C17 C9 C18 O4 84.92(19)
C10 C9 C18 O4 -147.98(15)
N1 C10 C20 F1 66.2(2)
C9 C10 C20 F1 -49.9(2)
N1 C10 C20 F3 -54.3(2)
C9 C10 C20 F3 -170.35(15)
N1 C10 C20 F2 -172.59(15)
C9 C10 C20 F2 71.3(2)
C4 C5 N1 C10 -19.5(2)
C6 C5 N1 C10 161.98(15)
C4 C5 N1 C8 -163.22(14)
C6 C5 N1 C8 18.3(2)
C20 C10 N1 C5 103.25(17)
C9 C10 N1 C5 -133.38(14)
C20 C10 N1 C8 -110.08(15)
C9 C10 N1 C8 13.30(15)
N2 C8 N1 C5 154.34(13)
C11 C8 N1 C5 -84.10(16)
N2 C8 N1 C10 6.83(16)
C11 C8 N1 C10 128.39(14)
C17 C9 N2 C8 162.71(14)
C18 C9 N2 C8 -79.90(16)
C10 C9 N2 C8 33.86(16)
N1 C8 N2 C9 -25.75(16)
C11 C8 N2 C9 -149.53(13)
C3 C2 O1 C1 12.0(4)
C7 C2 O1 C1 -168.3(3)
O3 C18 O4 C19 1.9(3)
C9 C18 O4 C19 -173.53(19)
